data_4126047
loop_
_publ_author_name
'Zhang, Shaoguang'
'Appel, Aaron M.'
'Bullock, R. Morris'

_publ_section_title
;
 Reversible Heterolytic Cleavage of the H-H Bond by Molybdenum Complexes:
 Controlling the Dynamics of Exchange Between Proton and Hydride.
;
_journal_issue 21
_journal_name_full 'Journal of the American Chemical Society'
_journal_page_first 7376
_journal_page_last 7387
_journal_paper_doi 10.1021/jacs.7b03053
_journal_volume 139
_journal_year 2017
_chemical_formula_moiety 'C36 H38 Mo N2 O P2'
_chemical_formula_sum 'C36 H38 Mo N2 O P2'
_chemical_formula_weight 672.56
_chemical_name_systematic
;
 ?
;
_space_group_crystal_system triclinic
_space_group_IT_number 2
_space_group_name_Hall '-P 1'
_space_group_name_H-M_alt 'P -1'
_symmetry_space_group_name_Hall '-P 1'
_symmetry_space_group_name_H-M 'P -1'
_atom_sites_solution_hydrogens mixed
_atom_sites_solution_primary iterative
_audit_creation_date 2014-04-22
_audit_creation_method
;
Olex2 1.2
(compiled 2014.03.20 svn.r2914 for OlexSys, GUI svn.r4816)
;
_cell_angle_alpha 92.4907(18)
_cell_angle_beta 90.7171(16)
_cell_angle_gamma 114.4376(14)
_cell_formula_units_Z 2
_cell_length_a 9.1514(3)
_cell_length_b 10.2736(3)
_cell_length_c 18.5352(6)
_cell_measurement_reflns_used 9896
_cell_measurement_temperature 100
_cell_volume 1584.13(9)
_computing_molecular_graphics 'Olex2 (Dolomanov et al., 2009)'
_computing_publication_material 'Olex2 (Dolomanov et al., 2009)'
_computing_structure_refinement 'ShelXL (Sheldrick, 2008)'
_computing_structure_solution 'olex2.solve (Bourhis et al., 2013)'
_diffrn_ambient_temperature 100
_diffrn_measured_fraction_theta_full 0.983
_diffrn_measured_fraction_theta_max 0.963
_diffrn_measurement_device_type 'Bruker APEX-II CCD'
_diffrn_measurement_method '\f and \w scans'
_diffrn_radiation_type MoK\a
_diffrn_radiation_wavelength 0.71073
_diffrn_reflns_av_R_equivalents 0.0621
_diffrn_reflns_av_unetI/netI 0.0730
_diffrn_reflns_Laue_measured_fraction_full 0.983
_diffrn_reflns_Laue_measured_fraction_max 0.963
_diffrn_reflns_limit_h_max 9
_diffrn_reflns_limit_h_min -13
_diffrn_reflns_limit_k_max 14
_diffrn_reflns_limit_k_min -13
_diffrn_reflns_limit_l_max 26
_diffrn_reflns_limit_l_min -25
_diffrn_reflns_number 33477
_diffrn_reflns_point_group_measured_fraction_full 0.983
_diffrn_reflns_point_group_measured_fraction_max 0.963
_diffrn_reflns_theta_full 25.242
_diffrn_reflns_theta_max 30.643
_diffrn_reflns_theta_min 1.100
_exptl_absorpt_coefficient_mu 0.547
_exptl_absorpt_correction_T_max 0.8212
_exptl_absorpt_correction_T_min 0.0015
_exptl_absorpt_correction_type multi-scan
_exptl_absorpt_process_details
;
SADABS-2012/1 (Bruker,2012) was used for absorption correction.
wR2(int) was 0.0463 before and 0.0292 after correction.
The Ratio of minimum to maximum transmission is 0.8212.
The \l/2 correction factor is 0.0015.
;
_exptl_crystal_colour 'clear light yellow'
_exptl_crystal_colour_lustre clear
_exptl_crystal_colour_modifier light
_exptl_crystal_colour_primary yellow
_exptl_crystal_density_diffrn 1.410
_exptl_crystal_description plate
_exptl_crystal_F_000 696
_exptl_crystal_size_max 0.266
_exptl_crystal_size_mid 0.18
_exptl_crystal_size_min 0.064
_refine_diff_density_max 0.766
_refine_diff_density_min -1.076
_refine_diff_density_rms 0.094
_refine_ls_extinction_method none
_refine_ls_goodness_of_fit_ref 0.966
_refine_ls_hydrogen_treatment mixed
_refine_ls_matrix_type full
_refine_ls_number_parameters 383
_refine_ls_number_reflns 9423
_refine_ls_number_restraints 0
_refine_ls_restrained_S_all 0.966
_refine_ls_R_factor_all 0.0515
_refine_ls_R_factor_gt 0.0353
_refine_ls_shift/su_max 0.003
_refine_ls_shift/su_mean 0.000
_refine_ls_structure_factor_coef Fsqd
_refine_ls_weighting_details
;
 w=1/[\s^2^(Fo^2^)+(0.0284P)^2^]
 where P=(Fo^2^+2Fc^2^)/3
;
_refine_ls_weighting_scheme calc
_refine_ls_wR_factor_gt 0.0666
_refine_ls_wR_factor_ref 0.0699
_reflns_Friedel_coverage 0.000
_reflns_number_gt 7376
_reflns_number_total 9423
_reflns_threshold_expression 'I > 2\s(I)'
_cod_data_source_file ja7b03053_si_002.cif
_cod_data_source_block PhBnMoH
_cod_depositor_comments 'Adding full bibliography for 4126047--4126059.cif.'
_cod_database_code 4126047
_shelxl_version_number 2013-2
_shelx_space_group_comment
;
The symmetry employed for this shelxl refinement is uniquely defined
by the following loop, which should always be used as a source of
symmetry information in preference to the above space-group names.
They are only intended as comments.
;
_shelx_estimated_absorpt_t_max 0.966
_shelx_estimated_absorpt_t_min 0.868
_olex2_refinement_description
;
1. Fixed Uiso
 At 1.2 times of:
  All C(H) groups, All C(H,H) groups
2.a Secondary CH2 refined with riding coordinates:
 C4(H3,H2), C2(H6,H7), C5(H5,H4), C18(H18,H17), C25(H10,H11), C3(H9,H8)
2.b Aromatic/amide H refined with riding coordinates:
 C30(H15), C27(H12), C17(H29), C32(H35), C16(H30), C31(H16), C10(H25),
 C34(H37), C33(H36), C8(H27), C35(H38), C13(H33), C22(H20), C14(H32), C23(H22),
 C19(H23), C7(H28), C21(H19), C11(H24), C29(H14), C9(H26), C15(H31), C24(H21),
 C28(H13), C36(H34)
;

loop_
_space_group_symop_operation_xyz
'x, y, z'
'-x, -y, -z'

loop_
_atom_site_label
_atom_site_type_symbol
_atom_site_fract_x
_atom_site_fract_y
_atom_site_fract_z
_atom_site_U_iso_or_equiv
_atom_site_adp_type
_atom_site_occupancy
_atom_site_site_symmetry_order
_atom_site_calc_flag
_atom_site_refinement_flags_posn
Mo1 Mo 1.06306(2) 0.83453(2) 0.30895(2) 0.01016(5) Uani 1 1 d .
P2 P 0.92996(6) 0.91370(5) 0.22079(2) 0.01030(10) Uani 1 1 d .
P1 P 0.84449(6) 0.62548(5) 0.26115(2) 0.01045(10) Uani 1 1 d .
O1 O 1.31996(17) 0.90160(15) 0.19241(7) 0.0251(3) Uani 1 1 d .
N1 N 0.65231(17) 0.77111(14) 0.29387(7) 0.0109(3) Uani 1 1 d .
C4 C 0.8374(2) 0.58678(18) 0.16220(9) 0.0136(4) Uani 1 1 d .
H3 H 0.9447 0.5976 0.1466 0.016 Uiso 1 1 calc R
H2 H 0.7603 0.4867 0.1503 0.016 Uiso 1 1 calc R
C6 C 1.0082(2) 1.10339(17) 0.19985(9) 0.0128(4) Uani 1 1 d .
C1 C 1.2199(2) 0.87581(19) 0.23542(10) 0.0164(4) Uani 1 1 d .
N2 N 0.78852(18) 0.68398(14) 0.12362(7) 0.0127(3) Uani 1 1 d .
C26 C 0.4428(2) 0.68806(18) 0.38466(9) 0.0134(4) Uani 1 1 d .
C2 C 0.7167(2) 0.87423(17) 0.23744(9) 0.0128(4) Uani 1 1 d .
H6 H 0.7075 0.9642 0.2523 0.015 Uiso 1 1 calc R
H7 H 0.6521 0.8350 0.1921 0.015 Uiso 1 1 calc R
C5 C 0.9086(2) 0.83253(17) 0.12798(9) 0.0128(4) Uani 1 1 d .
H5 H 0.8765 0.8889 0.0943 0.015 Uiso 1 1 calc R
H4 H 1.0135 0.8356 0.1131 0.015 Uiso 1 1 calc R
C18 C 0.7339(2) 0.63308(19) 0.04866(9) 0.0180(4) Uani 1 1 d .
H18 H 0.6733 0.5277 0.0463 0.022 Uiso 1 1 calc R
H17 H 0.8282 0.6566 0.0179 0.022 Uiso 1 1 calc R
C30 C 0.2792(2) 0.4876(2) 0.45334(10) 0.0215(4) Uani 1 1 d .
H15 H 0.1975 0.3932 0.4546 0.026 Uiso 1 1 calc R
C27 C 0.5184(2) 0.76058(19) 0.44882(10) 0.0184(4) Uani 1 1 d .
H12 H 0.6019 0.8542 0.4477 0.022 Uiso 1 1 calc R
C25 C 0.4921(2) 0.75796(18) 0.31359(9) 0.0136(4) Uani 1 1 d .
H10 H 0.4128 0.7004 0.2751 0.016 Uiso 1 1 calc R
H11 H 0.4919 0.8543 0.3171 0.016 Uiso 1 1 calc R
C17 C 0.9030(2) 0.42602(19) 0.34228(10) 0.0165(4) Uani 1 1 d .
H29 H 1.0015 0.5036 0.3569 0.020 Uiso 1 1 calc R
C32 C 0.9905(2) 0.9556(2) 0.40285(9) 0.0190(4) Uani 1 1 d .
H35 H 0.9117 0.9916 0.3947 0.023 Uiso 1 1 calc R
C16 C 0.8627(2) 0.29189(19) 0.37010(10) 0.0203(4) Uani 1 1 d .
H30 H 0.9341 0.2784 0.4036 0.024 Uiso 1 1 calc R
C31 C 0.3230(2) 0.55089(19) 0.38746(10) 0.0172(4) Uani 1 1 d .
H16 H 0.2703 0.4995 0.3440 0.021 Uiso 1 1 calc R
C10 C 0.9747(2) 1.29899(19) 0.14511(11) 0.0221(4) Uani 1 1 d .
H25 H 0.9107 1.3336 0.1180 0.027 Uiso 1 1 calc R
C34 C 1.2311(2) 0.9382(2) 0.41018(9) 0.0185(4) Uani 1 1 d .
H37 H 1.3424 0.9601 0.4080 0.022 Uiso 1 1 calc R
C20 C 0.6281(2) 0.70094(18) 0.02019(9) 0.0177(4) Uani 1 1 d .
C3 C 0.6455(2) 0.62941(17) 0.27287(9) 0.0124(4) Uani 1 1 d .
H9 H 0.5820 0.5946 0.2269 0.015 Uiso 1 1 calc R
H8 H 0.5883 0.5623 0.3102 0.015 Uiso 1 1 calc R
C33 C 1.1567(2) 1.02913(19) 0.39262(9) 0.0170(4) Uani 1 1 d .
H36 H 1.2094 1.1236 0.3767 0.020 Uiso 1 1 calc R
C8 C 1.2212(2) 1.34058(19) 0.20764(10) 0.0207(4) Uani 1 1 d .
H27 H 1.3270 1.4040 0.2235 0.025 Uiso 1 1 calc R
C35 C 1.1097(3) 0.8085(2) 0.43160(9) 0.0217(4) Uani 1 1 d .
H38 H 1.1254 0.7277 0.4464 0.026 Uiso 1 1 calc R
C13 C 0.6567(2) 0.33028(18) 0.27176(10) 0.0161(4) Uani 1 1 d .
H33 H 0.5860 0.3425 0.2375 0.019 Uiso 1 1 calc R
C22 C 0.5646(3) 0.8353(2) -0.06881(12) 0.0403(7) Uani 1 1 d .
H20 H 0.5885 0.8841 -0.1124 0.048 Uiso 1 1 calc R
C14 C 0.6167(2) 0.19712(19) 0.29984(10) 0.0190(4) Uani 1 1 d .
H32 H 0.5188 0.1189 0.2851 0.023 Uiso 1 1 calc R
C23 C 0.3946(3) 0.7517(2) 0.03114(12) 0.0329(5) Uani 1 1 d .
H22 H 0.3025 0.7440 0.0568 0.039 Uiso 1 1 calc R
C19 C 0.4932(2) 0.6905(2) 0.05628(10) 0.0219(4) Uani 1 1 d .
H23 H 0.4675 0.6401 0.0994 0.026 Uiso 1 1 calc R
C7 C 1.1617(2) 1.19663(18) 0.22315(9) 0.0162(4) Uani 1 1 d .
H28 H 1.2267 1.1624 0.2498 0.019 Uiso 1 1 calc R
C12 C 0.7996(2) 0.44617(17) 0.29327(9) 0.0123(4) Uani 1 1 d .
C21 C 0.6654(3) 0.7753(2) -0.04296(11) 0.0295(5) Uani 1 1 d .
H19 H 0.7588 0.7851 -0.0682 0.035 Uiso 1 1 calc R
C11 C 0.9149(2) 1.15537(19) 0.16032(10) 0.0175(4) Uani 1 1 d .
H24 H 0.8097 1.0920 0.1437 0.021 Uiso 1 1 calc R
C29 C 0.3543(2) 0.5618(2) 0.51653(10) 0.0218(4) Uani 1 1 d .
H14 H 0.3237 0.5189 0.5615 0.026 Uiso 1 1 calc R
C9 C 1.1272(2) 1.39146(19) 0.16942(11) 0.0225(4) Uani 1 1 d .
H26 H 1.1675 1.4901 0.1598 0.027 Uiso 1 1 calc R
C15 C 0.7202(2) 0.17924(19) 0.34933(10) 0.0202(4) Uani 1 1 d .
H31 H 0.6927 0.0886 0.3691 0.024 Uiso 1 1 calc R
C24 C 0.4319(3) 0.8244(2) -0.03206(13) 0.0405(7) Uani 1 1 d .
H21 H 0.3650 0.8669 -0.0499 0.049 Uiso 1 1 calc R
C28 C 0.4739(2) 0.6983(2) 0.51458(10) 0.0219(4) Uani 1 1 d .
H13 H 0.5256 0.7496 0.5582 0.026 Uiso 1 1 calc R
C36 C 0.9618(3) 0.8196(2) 0.42722(9) 0.0218(4) Uani 1 1 d .
H34 H 0.8604 0.7479 0.4387 0.026 Uiso 1 1 calc R
H1 H 1.116(3) 0.703(2) 0.2916(11) 0.041(7) Uiso 1 1 d .

loop_
_atom_site_aniso_label
_atom_site_aniso_U_11
_atom_site_aniso_U_22
_atom_site_aniso_U_33
_atom_site_aniso_U_23
_atom_site_aniso_U_13
_atom_site_aniso_U_12
Mo1 0.00974(8) 0.00988(8) 0.01034(8) -0.00012(5) -0.00102(6) 0.00364(6)
P2 0.0107(2) 0.0086(2) 0.0108(2) -0.00034(16) -0.00031(18) 0.00329(18)
P1 0.0109(2) 0.0090(2) 0.0116(2) 0.00007(17) -0.00018(18) 0.00435(18)
O1 0.0202(8) 0.0329(8) 0.0241(7) 0.0079(6) 0.0065(6) 0.0122(7)
N1 0.0109(8) 0.0083(7) 0.0141(7) 0.0018(6) 0.0024(6) 0.0046(6)
C4 0.0169(10) 0.0115(8) 0.0130(9) -0.0010(7) 0.0002(7) 0.0067(8)
C6 0.0143(9) 0.0096(8) 0.0134(9) 0.0006(7) 0.0031(7) 0.0038(7)
C1 0.0166(10) 0.0171(9) 0.0159(9) 0.0021(7) -0.0034(8) 0.0074(8)
N2 0.0171(8) 0.0096(7) 0.0110(7) -0.0011(6) -0.0036(6) 0.0052(6)
C26 0.0099(9) 0.0164(9) 0.0174(9) 0.0018(7) 0.0024(7) 0.0089(8)
C2 0.0141(9) 0.0095(8) 0.0156(9) 0.0011(7) -0.0001(7) 0.0058(7)
C5 0.0147(9) 0.0116(8) 0.0115(8) 0.0007(6) -0.0005(7) 0.0049(7)
C18 0.0235(11) 0.0169(9) 0.0125(9) -0.0048(7) -0.0035(8) 0.0080(8)
C30 0.0140(10) 0.0215(10) 0.0235(10) 0.0055(8) 0.0035(8) 0.0014(8)
C27 0.0162(10) 0.0142(9) 0.0227(10) -0.0018(7) 0.0011(8) 0.0044(8)
C25 0.0107(9) 0.0127(8) 0.0177(9) 0.0013(7) 0.0006(7) 0.0050(7)
C17 0.0165(10) 0.0130(9) 0.0204(10) 0.0000(7) -0.0011(8) 0.0066(8)
C32 0.0227(11) 0.0252(10) 0.0120(9) -0.0050(7) -0.0030(8) 0.0136(9)
C16 0.0235(11) 0.0188(10) 0.0221(10) 0.0036(8) -0.0033(8) 0.0122(9)
C31 0.0147(10) 0.0200(9) 0.0159(9) -0.0005(7) -0.0004(8) 0.0064(8)
C10 0.0239(11) 0.0163(9) 0.0295(11) 0.0073(8) 0.0040(9) 0.0110(9)
C34 0.0159(10) 0.0250(10) 0.0141(9) -0.0043(8) -0.0069(8) 0.0088(9)
C20 0.0248(11) 0.0125(9) 0.0128(9) -0.0055(7) -0.0080(8) 0.0055(8)
C3 0.0120(9) 0.0088(8) 0.0155(9) 0.0022(7) 0.0010(7) 0.0033(7)
C33 0.0208(11) 0.0132(9) 0.0134(9) -0.0039(7) -0.0030(8) 0.0042(8)
C8 0.0177(10) 0.0148(9) 0.0233(10) -0.0011(8) 0.0022(8) 0.0006(8)
C35 0.0363(13) 0.0210(10) 0.0110(9) 0.0012(7) -0.0043(8) 0.0153(9)
C13 0.0162(10) 0.0132(9) 0.0199(9) 0.0001(7) -0.0024(8) 0.0072(8)
C22 0.0608(19) 0.0288(12) 0.0299(13) 0.0090(10) -0.0138(13) 0.0168(13)
C14 0.0186(10) 0.0111(9) 0.0250(10) -0.0002(7) 0.0003(8) 0.0040(8)
C23 0.0308(13) 0.0355(13) 0.0349(13) -0.0147(10) -0.0147(10) 0.0183(11)
C19 0.0235(11) 0.0219(10) 0.0184(10) -0.0033(8) -0.0060(8) 0.0080(9)
C7 0.0158(10) 0.0156(9) 0.0157(9) 0.0001(7) -0.0003(7) 0.0053(8)
C12 0.0154(9) 0.0106(8) 0.0127(8) 0.0001(7) 0.0015(7) 0.0072(7)
C21 0.0423(14) 0.0269(11) 0.0175(10) 0.0030(8) -0.0020(10) 0.0123(10)
C11 0.0152(10) 0.0137(9) 0.0223(10) 0.0013(7) -0.0008(8) 0.0048(8)
C29 0.0200(11) 0.0288(11) 0.0169(10) 0.0064(8) 0.0041(8) 0.0098(9)
C9 0.0230(11) 0.0093(9) 0.0329(11) 0.0030(8) 0.0083(9) 0.0040(8)
C15 0.0278(12) 0.0118(9) 0.0234(10) 0.0052(7) 0.0046(9) 0.0102(9)
C24 0.0551(18) 0.0302(12) 0.0437(15) -0.0084(11) -0.0279(13) 0.0270(13)
C28 0.0202(11) 0.0285(11) 0.0160(10) -0.0043(8) -0.0015(8) 0.0095(9)
C36 0.0250(11) 0.0222(10) 0.0120(9) -0.0006(7) 0.0028(8) 0.0037(9)

loop_
_atom_type_symbol
_atom_type_description
_atom_type_scat_dispersion_real
_atom_type_scat_dispersion_imag
_atom_type_scat_source
C C 0.0033 0.0016 'International Tables Vol C Tables 4.2.6.8 and 6.1.1.4'
H H 0.0000 0.0000 'International Tables Vol C Tables 4.2.6.8 and 6.1.1.4'
Mo Mo -1.6832 0.6857 'International Tables Vol C Tables 4.2.6.8 and 6.1.1.4'
N N 0.0061 0.0033 'International Tables Vol C Tables 4.2.6.8 and 6.1.1.4'
O O 0.0106 0.0060 'International Tables Vol C Tables 4.2.6.8 and 6.1.1.4'
P P 0.1023 0.0942 'International Tables Vol C Tables 4.2.6.8 and 6.1.1.4'

loop_
_geom_angle_atom_site_label_1
_geom_angle_atom_site_label_2
_geom_angle_atom_site_label_3
_geom_angle
P2 Mo1 H1 122.4(7)
P1 Mo1 P2 74.103(15)
P1 Mo1 C36 94.74(5)
P1 Mo1 H1 68.2(8)
C1 Mo1 P2 81.96(5)
C1 Mo1 P1 103.66(5)
C1 Mo1 C32 139.13(7)
C1 Mo1 C34 100.04(7)
C1 Mo1 C33 106.86(7)
C1 Mo1 C35 125.17(8)
C1 Mo1 C36 157.95(7)
C1 Mo1 H1 67.1(8)
C32 Mo1 P2 91.36(5)
C32 Mo1 P1 113.18(5)
C32 Mo1 C35 57.80(7)
C32 Mo1 C36 34.60(6)
C32 Mo1 H1 143.1(7)
C34 Mo1 P2 135.79(5)
C34 Mo1 P1 144.49(5)
C34 Mo1 C32 58.40(7)
C34 Mo1 C35 35.15(7)
C34 Mo1 C36 58.13(7)
C34 Mo1 H1 98.0(8)
C33 Mo1 P2 101.46(5)
C33 Mo1 P1 148.22(5)
C33 Mo1 C32 35.06(7)
C33 Mo1 C34 35.28(6)
C33 Mo1 C35 58.23(6)
C33 Mo1 C36 57.97(7)
C33 Mo1 H1 132.9(8)
C35 Mo1 P2 148.37(5)
C35 Mo1 P1 109.56(5)
C35 Mo1 C36 34.57(7)
C35 Mo1 H1 86.3(7)
C36 Mo1 P2 115.22(5)
C36 Mo1 H1 110.0(7)
C6 P2 Mo1 120.83(6)
C6 P2 C2 101.14(8)
C6 P2 C5 99.24(8)
C2 P2 Mo1 115.70(5)
C5 P2 Mo1 116.73(6)
C5 P2 C2 99.70(8)
C4 P1 Mo1 116.87(6)
C3 P1 Mo1 113.95(5)
C3 P1 C4 100.55(8)
C12 P1 Mo1 122.62(6)
C12 P1 C4 100.04(7)
C12 P1 C3 99.21(8)
C25 N1 C2 110.60(13)
C3 N1 C2 112.82(14)
C3 N1 C25 109.74(13)
P1 C4 H3 109.5
P1 C4 H2 109.5
H3 C4 H2 108.1
N2 C4 P1 110.62(11)
N2 C4 H3 109.5
N2 C4 H2 109.5
C7 C6 P2 119.99(14)
C7 C6 C11 119.09(16)
C11 C6 P2 120.92(13)
O1 C1 Mo1 177.53(16)
C4 N2 C5 113.65(14)
C4 N2 C18 112.96(13)
C5 N2 C18 111.64(13)
C27 C26 C25 120.19(16)
C31 C26 C27 118.55(16)
C31 C26 C25 121.27(16)
P2 C2 H6 109.3
P2 C2 H7 109.3
N1 C2 P2 111.73(12)
N1 C2 H6 109.3
N1 C2 H7 109.3
H6 C2 H7 107.9
P2 C5 H5 109.4
P2 C5 H4 109.4
N2 C5 P2 111.27(12)
N2 C5 H5 109.4
N2 C5 H4 109.4
H5 C5 H4 108.0
N2 C18 H18 109.4
N2 C18 H17 109.4
N2 C18 C20 111.08(14)
H18 C18 H17 108.0
C20 C18 H18 109.4
C20 C18 H17 109.4
C31 C30 H15 120.0
C29 C30 H15 120.0
C29 C30 C31 119.99(18)
C26 C27 H12 119.5
C26 C27 C28 120.91(17)
C28 C27 H12 119.5
N1 C25 C26 111.81(14)
N1 C25 H10 109.3
N1 C25 H11 109.3
C26 C25 H10 109.3
C26 C25 H11 109.3
H10 C25 H11 107.9
C16 C17 H29 120.0
C12 C17 H29 120.0
C12 C17 C16 120.09(17)
Mo1 C32 H35 120.8
C33 C32 Mo1 71.44(11)
C33 C32 H35 126.0
C36 C32 Mo1 73.60(11)
C36 C32 H35 126.0
C36 C32 C33 108.06(17)
C17 C16 H30 119.9
C15 C16 C17 120.28(17)
C15 C16 H30 119.9
C26 C31 C30 120.65(17)
C26 C31 H16 119.7
C30 C31 H16 119.7
C11 C10 H25 120.0
C9 C10 H25 120.0
C9 C10 C11 119.93(18)
Mo1 C34 H37 119.8
C33 C34 Mo1 72.35(10)
C33 C34 H37 126.2
C33 C34 C35 107.52(18)
C35 C34 Mo1 73.47(10)
C35 C34 H37 126.2
C19 C20 C18 120.53(17)
C19 C20 C21 118.96(19)
C21 C20 C18 120.5(2)
P1 C3 H9 108.7
P1 C3 H8 108.7
N1 C3 P1 114.35(12)
N1 C3 H9 108.7
N1 C3 H8 108.7
H9 C3 H8 107.6
Mo1 C33 H36 120.0
C32 C33 Mo1 73.50(10)
C32 C33 H36 125.9
C34 C33 Mo1 72.38(10)
C34 C33 C32 108.15(17)
C34 C33 H36 125.9
C7 C8 H27 119.8
C9 C8 H27 119.8
C9 C8 C7 120.33(18)
Mo1 C35 H38 120.9
C34 C35 Mo1 71.38(10)
C34 C35 H38 125.9
C36 C35 Mo1 73.58(11)
C36 C35 C34 108.29(17)
C36 C35 H38 125.9
C14 C13 H33 119.6
C14 C13 C12 120.77(17)
C12 C13 H33 119.6
C21 C22 H20 119.7
C24 C22 H20 119.7
C24 C22 C21 120.7(2)
C13 C14 H32 120.2
C15 C14 C13 119.54(17)
C15 C14 H32 120.2
C19 C23 H22 120.4
C19 C23 C24 119.1(2)
C24 C23 H22 120.4
C20 C19 C23 121.5(2)
C20 C19 H23 119.2
C23 C19 H23 119.2
C6 C7 C8 120.17(17)
C6 C7 H28 119.9
C8 C7 H28 119.9
C17 C12 P1 120.48(13)
C17 C12 C13 118.97(16)
C13 C12 P1 120.46(13)
C20 C21 C22 119.5(2)
C20 C21 H19 120.3
C22 C21 H19 120.3
C6 C11 H24 119.7
C10 C11 C6 120.50(17)
C10 C11 H24 119.7
C30 C29 H14 120.0
C30 C29 C28 120.01(17)
C28 C29 H14 120.0
C10 C9 H26 120.0
C8 C9 C10 119.96(17)
C8 C9 H26 120.0
C16 C15 C14 120.33(17)
C16 C15 H31 119.8
C14 C15 H31 119.8
C22 C24 C23 120.2(2)
C22 C24 H21 119.9
C23 C24 H21 119.9
C27 C28 H13 120.1
C29 C28 C27 119.88(17)
C29 C28 H13 120.1
Mo1 C36 H34 122.0
C32 C36 Mo1 71.80(10)
C32 C36 H34 126.0
C35 C36 Mo1 71.85(11)
C35 C36 C32 107.97(17)
C35 C36 H34 126.0

loop_
_geom_bond_atom_site_label_1
_geom_bond_atom_site_label_2
_geom_bond_distance
Mo1 P2 2.3876(5)
Mo1 P1 2.3737(5)
Mo1 C1 1.922(2)
Mo1 C32 2.3539(18)
Mo1 C34 2.3277(17)
Mo1 C33 2.3273(17)
Mo1 C35 2.3548(17)
Mo1 C36 2.3771(18)
Mo1 H1 1.64(2)
P2 C6 1.8383(17)
P2 C2 1.8544(19)
P2 C5 1.8508(17)
P1 C4 1.8542(17)
P1 C3 1.8530(19)
P1 C12 1.8417(17)
O1 C1 1.175(2)
N1 C2 1.469(2)
N1 C25 1.468(2)
N1 C3 1.466(2)
C4 H3 0.9900
C4 H2 0.9900
C4 N2 1.460(2)
C6 C7 1.383(2)
C6 C11 1.395(3)
N2 C5 1.464(2)
N2 C18 1.469(2)
C26 C27 1.387(2)
C26 C25 1.511(2)
C26 C31 1.386(2)
C2 H6 0.9900
C2 H7 0.9900
C5 H5 0.9900
C5 H4 0.9900
C18 H18 0.9900
C18 H17 0.9900
C18 C20 1.510(3)
C30 H15 0.9500
C30 C31 1.393(2)
C30 C29 1.376(3)
C27 H12 0.9500
C27 C28 1.388(3)
C25 H10 0.9900
C25 H11 0.9900
C17 H29 0.9500
C17 C16 1.395(2)
C17 C12 1.386(2)
C32 H35 0.9500
C32 C33 1.410(3)
C32 C36 1.407(3)
C16 H30 0.9500
C16 C15 1.374(3)
C31 H16 0.9500
C10 H25 0.9500
C10 C11 1.389(2)
C10 C9 1.380(3)
C34 H37 0.9500
C34 C33 1.411(3)
C34 C35 1.414(3)
C20 C19 1.378(3)
C20 C21 1.394(3)
C3 H9 0.9900
C3 H8 0.9900
C33 H36 0.9500
C8 H27 0.9500
C8 C7 1.393(2)
C8 C9 1.379(3)
C35 H38 0.9500
C35 C36 1.406(3)
C13 H33 0.9500
C13 C14 1.389(2)
C13 C12 1.394(2)
C22 H20 0.9500
C22 C21 1.394(3)
C22 C24 1.366(4)
C14 H32 0.9500
C14 C15 1.382(3)
C23 H22 0.9500
C23 C19 1.383(3)
C23 C24 1.387(3)
C19 H23 0.9500
C7 H28 0.9500
C21 H19 0.9500
C11 H24 0.9500
C29 H14 0.9500
C29 C28 1.379(3)
C9 H26 0.9500
C15 H31 0.9500
C24 H21 0.9500
C28 H13 0.9500
C36 H34 0.9500

loop_
_geom_torsion_atom_site_label_1
_geom_torsion_atom_site_label_2
_geom_torsion_atom_site_label_3
_geom_torsion_atom_site_label_4
_geom_torsion
Mo1 P2 C6 C7 13.74(17)
Mo1 P2 C6 C11 -166.49(12)
Mo1 P2 C2 N1 -13.09(13)
Mo1 P2 C5 N2 72.62(14)
Mo1 P1 C4 N2 -74.14(13)
Mo1 P1 C3 N1 13.72(14)
Mo1 P1 C12 C17 -6.33(18)
Mo1 P1 C12 C13 170.11(12)
Mo1 C32 C33 C34 -64.57(12)
Mo1 C32 C36 C35 63.17(13)
Mo1 C34 C33 C32 65.31(12)
Mo1 C34 C35 C36 -64.81(13)
Mo1 C35 C36 C32 -63.14(12)
P2 C6 C7 C8 -179.75(14)
P2 C6 C11 C10 179.63(14)
P1 C4 N2 C5 68.85(17)
P1 C4 N2 C18 -162.63(12)
C4 P1 C3 N1 -112.14(12)
C4 P1 C12 C17 124.84(16)
C4 P1 C12 C13 -58.72(16)
C4 N2 C5 P2 -68.60(17)
C4 N2 C18 C20 158.23(16)
C6 P2 C2 N1 -145.51(12)
C6 P2 C5 N2 -155.83(13)
N2 C18 C20 C19 -55.4(2)
N2 C18 C20 C21 124.50(18)
C26 C27 C28 C29 0.8(3)
C2 P2 C6 C7 142.96(15)
C2 P2 C6 C11 -37.26(16)
C2 P2 C5 N2 -52.74(14)
C2 N1 C25 C26 -163.53(14)
C2 N1 C3 P1 65.77(16)
C5 P2 C6 C7 -115.15(15)
C5 P2 C6 C11 64.62(16)
C5 P2 C2 N1 112.97(12)
C5 N2 C18 C20 -72.22(19)
C18 N2 C5 P2 162.21(12)
C18 C20 C19 C23 -179.94(16)
C18 C20 C21 C22 179.04(17)
C30 C29 C28 C27 -0.1(3)
C27 C26 C25 N1 70.1(2)
C27 C26 C31 C30 0.2(3)
C25 N1 C2 P2 171.59(11)
C25 N1 C3 P1 -170.42(11)
C25 C26 C27 C28 179.56(18)
C25 C26 C31 C30 179.76(18)
C17 C16 C15 C14 1.0(3)
C16 C17 C12 P1 175.61(14)
C16 C17 C12 C13 -0.9(3)
C31 C26 C27 C28 -0.9(3)
C31 C26 C25 N1 -109.42(19)
C31 C30 C29 C28 -0.6(3)
C34 C35 C36 Mo1 63.38(12)
C34 C35 C36 C32 0.2(2)
C3 P1 C4 N2 49.72(14)
C3 P1 C12 C17 -132.62(15)
C3 P1 C12 C13 43.81(16)
C3 N1 C2 P2 -65.07(16)
C3 N1 C25 C26 71.37(17)
C33 C32 C36 Mo1 -63.58(12)
C33 C32 C36 C35 -0.4(2)
C33 C34 C35 Mo1 64.83(12)
C33 C34 C35 C36 0.0(2)
C35 C34 C33 Mo1 -65.58(12)
C35 C34 C33 C32 -0.3(2)
C13 C14 C15 C16 -0.7(3)
C14 C13 C12 P1 -175.29(14)
C14 C13 C12 C17 1.2(3)
C19 C20 C21 C22 -1.1(3)
C19 C23 C24 C22 0.0(3)
C7 C6 C11 C10 -0.6(3)
C7 C8 C9 C10 -1.3(3)
C12 P1 C4 N2 151.15(12)
C12 P1 C3 N1 145.75(12)
C12 C17 C16 C15 -0.2(3)
C12 C13 C14 C15 -0.4(3)
C21 C20 C19 C23 0.2(3)
C21 C22 C24 C23 -0.9(3)
C11 C6 C7 C8 0.5(3)
C11 C10 C9 C8 1.2(3)
C29 C30 C31 C26 0.5(3)
C9 C10 C11 C6 -0.2(3)
C9 C8 C7 C6 0.5(3)
C24 C22 C21 C20 1.4(3)
C24 C23 C19 C20 0.4(3)
C36 C32 C33 Mo1 64.99(12)
C36 C32 C33 C34 0.4(2)
